data_7055835
loop_
_publ_author_name
'Zhang, Zhenfeng'
'Wang, Li'
'Xuan, Xiaopeng'

_publ_section_title
;
 The C&#xE001;N&#x22EF;C--X \s-hole interaction acts as a conformational
 lock
;
_journal_issue 1
_journal_name_full 'New J. Chem.'
_journal_page_first 42
_journal_paper_doi 10.1039/C6NJ02622B
_journal_volume 41
_journal_year 2017
_chemical_formula_moiety 'C10 H9 N3 O2'
_chemical_formula_sum 'C10 H9 N3 O2'
_chemical_formula_weight 203.20
_chemical_name_systematic
;
2-cyano-N'-[(1E)-(4-hydroxyphenyl)methylidene]acetohydrazide
;
_space_group_crystal_system monoclinic
_space_group_IT_number 14
_space_group_name_Hall '-P 2yn'
_space_group_name_H-M_alt 'P 1 21/n 1'
_symmetry_space_group_name_Hall '-P 2yn'
_symmetry_space_group_name_H-M 'P 1 21/n 1'
_atom_sites_solution_hydrogens difmap
_audit_creation_method SHELXL-2014/7
_audit_update_record
;
2016-10-21 deposited with the CCDC.
2016-10-24 downloaded from the CCDC.
;
_cell_angle_alpha 90
_cell_angle_beta 97.015(2)
_cell_angle_gamma 90
_cell_formula_units_Z 4
_cell_length_a 4.7366(4)
_cell_length_b 11.1769(10)
_cell_length_c 18.9660(18)
_cell_measurement_reflns_used 1401
_cell_measurement_temperature 296(2)
_cell_measurement_theta_max 25.0
_cell_measurement_theta_min 2.1
_cell_volume 996.55(15)
_computing_cell_refinement 'Bruker SAINT(Bruker, 2002)'
_computing_data_collection 'Bruker APEX2(Bruker, 2002)'
_computing_data_reduction 'Bruker SAINT(Bruker, 2002)'
_computing_molecular_graphics 'ORTEP-3 for Windows'
_computing_publication_material 'SHELXTL (Sheldrick, 2008)'
_computing_structure_refinement 'SHELXL-2014/7 (Sheldrick, 2014)'
_computing_structure_solution 'SHELXS-97 (Sheldrick, 2008)'
_diffrn_ambient_temperature 296(2)
_diffrn_measured_fraction_theta_full 0.998
_diffrn_measured_fraction_theta_max 0.998
_diffrn_measurement_device_type 'CCD area detector'
_diffrn_measurement_method 'phi and omega scans'
_diffrn_radiation_type MoK\a
_diffrn_radiation_wavelength 0.71073
_diffrn_reflns_av_R_equivalents 0.0259
_diffrn_reflns_av_unetI/netI 0.0275
_diffrn_reflns_Laue_measured_fraction_full 0.998
_diffrn_reflns_Laue_measured_fraction_max 0.998
_diffrn_reflns_limit_h_max 4
_diffrn_reflns_limit_h_min -5
_diffrn_reflns_limit_k_max 13
_diffrn_reflns_limit_k_min -13
_diffrn_reflns_limit_l_max 22
_diffrn_reflns_limit_l_min -21
_diffrn_reflns_number 5454
_diffrn_reflns_point_group_measured_fraction_full 0.998
_diffrn_reflns_point_group_measured_fraction_max 0.998
_diffrn_reflns_theta_full 25.048
_diffrn_reflns_theta_max 25.048
_diffrn_reflns_theta_min 2.119
_exptl_absorpt_coefficient_mu 0.098
_exptl_absorpt_correction_T_max 0.9760
_exptl_absorpt_correction_T_min 0.9580
_exptl_absorpt_correction_type multi-scan
_exptl_absorpt_process_details '(SADABS; Sheldrick, 2003)'
_exptl_crystal_colour colorless
_exptl_crystal_density_diffrn 1.354
_exptl_crystal_description plate
_exptl_crystal_F_000 424
_exptl_crystal_size_max 0.300
_exptl_crystal_size_mid 0.150
_exptl_crystal_size_min 0.100
_refine_diff_density_max 0.097
_refine_diff_density_min -0.104
_refine_diff_density_rms 0.025
_refine_ls_extinction_method none
_refine_ls_goodness_of_fit_ref 1.006
_refine_ls_hydrogen_treatment refall
_refine_ls_matrix_type full
_refine_ls_number_parameters 172
_refine_ls_number_reflns 1767
_refine_ls_number_restraints 0
_refine_ls_restrained_S_all 1.006
_refine_ls_R_factor_all 0.0538
_refine_ls_R_factor_gt 0.0345
_refine_ls_shift/su_max 0.000
_refine_ls_shift/su_mean 0.000
_refine_ls_structure_factor_coef Fsqd
_refine_ls_weighting_details 'w=1/[\s^2^(Fo^2^)+(0.0356P)^2^+0.1448P] where P=(Fo^2^+2Fc^2^)/3'
_refine_ls_weighting_scheme calc
_refine_ls_wR_factor_gt 0.0760
_refine_ls_wR_factor_ref 0.0866
_reflns_Friedel_coverage 0.000
_reflns_number_gt 1289
_reflns_number_total 1767
_reflns_threshold_expression 'I > 2\s(I)'
_cod_data_source_file c6nj02622b3.cif
_cod_data_source_block zzf-14
_cod_depositor_comments 'Adding full bibliography for 7055835--7055836.cif.'
_cod_database_code 7055835
_shelx_shelxl_version_number 2014/7
_shelx_space_group_comment
;
The symmetry employed for this shelxl refinement is uniquely defined
by the following loop, which should always be used as a source of
symmetry information in preference to the above space-group names.
They are only intended as comments.
;

loop_
_space_group_symop_operation_xyz
'x, y, z'
'-x+1/2, y+1/2, -z+1/2'
'-x, -y, -z'
'x-1/2, -y-1/2, z-1/2'

loop_
_atom_site_label
_atom_site_type_symbol
_atom_site_fract_x
_atom_site_fract_y
_atom_site_fract_z
_atom_site_U_iso_or_equiv
_atom_site_adp_type
_atom_site_occupancy
_atom_site_site_symmetry_order
_atom_site_calc_flag
N3 N 0.7465(4) 0.92970(16) 1.06910(10) 0.0981(6) Uani 1 1 d
O2 O -0.4365(3) 0.37953(12) 0.63586(6) 0.0658(4) Uani 1 1 d
N2 N 0.4602(2) 0.56525(12) 0.89419(6) 0.0505(4) Uani 1 1 d
O1 O 0.9805(2) 0.65629(10) 1.03099(6) 0.0606(3) Uani 1 1 d
C1 C 0.7666(3) 0.65807(14) 0.98691(8) 0.0498(4) Uani 1 1 d
C4 C 0.4214(3) 0.46718(15) 0.86013(8) 0.0496(4) Uani 1 1 d
C5 C 0.1887(3) 0.44853(13) 0.80359(8) 0.0451(4) Uani 1 1 d
N1 N 0.7017(3) 0.56568(13) 0.94359(7) 0.0545(4) Uani 1 1 d
C8 C -0.2356(3) 0.40570(14) 0.69136(8) 0.0491(4) Uani 1 1 d
C6 C 0.0160(3) 0.54104(15) 0.77454(9) 0.0510(4) Uani 1 1 d
C10 C 0.1435(3) 0.33483(14) 0.77541(8) 0.0531(4) Uani 1 1 d
C7 C -0.1939(3) 0.52014(15) 0.71875(8) 0.0531(4) Uani 1 1 d
C2 C 0.5653(4) 0.76311(16) 0.98059(10) 0.0554(4) Uani 1 1 d
C9 C -0.0669(4) 0.31335(15) 0.72008(9) 0.0555(4) Uani 1 1 d
C3 C 0.6678(4) 0.85698(17) 1.03014(9) 0.0640(5) Uani 1 1 d
H7 H -0.311(3) 0.5840(15) 0.6975(8) 0.063(5) Uiso 1 1 d
H9 H -0.097(3) 0.2361(16) 0.7020(8) 0.065(5) Uiso 1 1 d
H10 H 0.265(3) 0.2692(15) 0.7951(8) 0.062(5) Uiso 1 1 d
H4 H 0.551(3) 0.4012(14) 0.8701(7) 0.052(4) Uiso 1 1 d
H1 H 0.816(4) 0.4943(17) 0.9473(9) 0.079(6) Uiso 1 1 d
H6 H 0.049(3) 0.6214(15) 0.7928(8) 0.061(5) Uiso 1 1 d
H2A H 0.543(4) 0.7961(17) 0.9330(10) 0.081(6) Uiso 1 1 d
H2B H 0.382(4) 0.7388(16) 0.9897(9) 0.082(6) Uiso 1 1 d
H2 H -0.541(4) 0.449(2) 0.6175(11) 0.113(8) Uiso 1 1 d

loop_
_atom_site_aniso_label
_atom_site_aniso_U_11
_atom_site_aniso_U_22
_atom_site_aniso_U_33
_atom_site_aniso_U_23
_atom_site_aniso_U_13
_atom_site_aniso_U_12
N3 0.1019(14) 0.0843(12) 0.0970(14) -0.0234(11) -0.0330(11) 0.0028(10)
O2 0.0677(8) 0.0663(8) 0.0576(7) -0.0051(6) -0.0165(6) -0.0043(6)
N2 0.0428(7) 0.0566(8) 0.0490(8) 0.0048(6) -0.0067(6) -0.0051(6)
O1 0.0473(6) 0.0689(8) 0.0604(7) 0.0034(6) -0.0145(5) -0.0050(5)
C1 0.0414(8) 0.0591(10) 0.0471(9) 0.0079(8) -0.0021(7) -0.0103(7)
C4 0.0449(9) 0.0499(10) 0.0524(9) 0.0057(8) -0.0008(7) -0.0006(8)
C5 0.0437(8) 0.0467(9) 0.0443(8) 0.0029(7) 0.0029(7) -0.0038(7)
N1 0.0449(8) 0.0563(9) 0.0576(8) 0.0020(7) -0.0122(6) -0.0005(7)
C8 0.0485(9) 0.0547(10) 0.0426(9) 0.0001(7) 0.0003(7) -0.0073(7)
C6 0.0510(9) 0.0443(9) 0.0556(10) -0.0011(8) -0.0015(7) -0.0035(7)
C10 0.0584(10) 0.0455(9) 0.0530(10) 0.0050(8) -0.0025(8) 0.0037(8)
C7 0.0503(9) 0.0501(10) 0.0563(10) 0.0028(8) -0.0044(8) 0.0026(8)
C2 0.0479(10) 0.0616(11) 0.0534(11) 0.0019(8) -0.0071(8) -0.0054(8)
C9 0.0684(11) 0.0439(9) 0.0520(10) -0.0025(8) -0.0016(8) -0.0046(8)
C3 0.0580(11) 0.0660(12) 0.0635(11) -0.0014(9) -0.0105(8) -0.0003(9)

loop_
_atom_type_symbol
_atom_type_description
_atom_type_scat_dispersion_real
_atom_type_scat_dispersion_imag
_atom_type_scat_source
C C 0.0033 0.0016 'International Tables Vol C Tables 4.2.6.8 and 6.1.1.4'
H H 0.0000 0.0000 'International Tables Vol C Tables 4.2.6.8 and 6.1.1.4'
N N 0.0061 0.0033 'International Tables Vol C Tables 4.2.6.8 and 6.1.1.4'
O O 0.0106 0.0060 'International Tables Vol C Tables 4.2.6.8 and 6.1.1.4'

loop_
_geom_angle_atom_site_label_1
_geom_angle_atom_site_label_2
_geom_angle_atom_site_label_3
_geom_angle
C8 O2 H2 112.9(13)
C4 N2 N1 113.66(13)
O1 C1 N1 120.98(15)
O1 C1 C2 121.73(15)
N1 C1 C2 117.28(13)
N2 C4 C5 123.09(15)
N2 C4 H4 120.7(8)
C5 C4 H4 116.2(8)
C10 C5 C6 118.27(14)
C10 C5 C4 118.90(14)
C6 C5 C4 122.78(14)
C1 N1 N2 121.91(14)
C1 N1 H1 120.8(10)
N2 N1 H1 117.2(10)
O2 C8 C9 117.51(15)
O2 C8 C7 122.84(14)
C9 C8 C7 119.65(14)
C7 C6 C5 120.79(15)
C7 C6 H6 120.0(9)
C5 C6 H6 119.2(9)
C9 C10 C5 121.17(15)
C9 C10 H10 119.8(9)
C5 C10 H10 119.0(9)
C6 C7 C8 120.00(15)
C6 C7 H7 121.4(10)
C8 C7 H7 118.6(10)
C3 C2 C1 110.67(13)
C3 C2 H2A 108.5(11)
C1 C2 H2A 111.4(11)
C3 C2 H2B 109.4(11)
C1 C2 H2B 110.3(11)
H2A C2 H2B 106.5(15)
C8 C9 C10 120.12(16)
C8 C9 H9 119.5(10)
C10 C9 H9 120.3(10)
N3 C3 C2 179.5(2)

loop_
_geom_bond_atom_site_label_1
_geom_bond_atom_site_label_2
_geom_bond_distance
N3 C3 1.131(2)
O2 C8 1.3618(17)
O2 H2 0.96(2)
N2 C4 1.274(2)
N2 N1 1.3872(15)
O1 C1 1.2324(16)
C1 N1 1.3321(19)
C1 C2 1.508(2)
C4 C5 1.456(2)
C4 H4 0.963(15)
C5 C10 1.385(2)
C5 C6 1.390(2)
N1 H1 0.963(19)
C8 C9 1.376(2)
C8 C7 1.386(2)
C6 C7 1.380(2)
C6 H6 0.969(17)
C10 C9 1.377(2)
C10 H10 0.977(16)
C7 H7 0.962(17)
C2 C3 1.452(2)
C2 H2A 0.968(19)
C2 H2B 0.947(19)
C9 H9 0.934(17)

loop_
_geom_hbond_atom_site_label_D
_geom_hbond_atom_site_label_H
_geom_hbond_atom_site_label_A
_geom_hbond_distance_DH
_geom_hbond_distance_HA
_geom_hbond_distance_DA
_geom_hbond_angle_DHA
_geom_hbond_site_symmetry_A
O2 H2 N3 0.96(2) 1.87(2) 2.818(2) 171.5(19) 4_475
C2 H2B O1 0.947(19) 2.332(19) 3.265(2) 168.3(15) 1_455
C2 H2A O2 0.968(19) 2.576(18) 3.257(2) 127.5(13) 2_556
N1 H1 O1 0.963(19) 1.957(19) 2.9114(18) 170.5(15) 3_767
